data_4069440
loop_
_publ_author_name
'Zhu, Xiancui'
'Fan, Jiaxi'
'Wu, Yunjun'
'Wang, Shaowu'
'Zhang, Lijun'
'Yang, Gaosheng'
'Wei, Yun'
'Yin, Chengwei'
'Zhu, Hong'
'Wu, Shihong'
'Zhang, Hongtao'

_publ_section_title
;
 Synthesis, Characterization, Selective Catalytic Activity, and Reactivity
 of Rare Earth Metal Amides with Different Metal&#x2212;Nitrogen Bonds
;
_journal_issue 13
_journal_name_full Organometallics
_journal_page_first 3882
_journal_page_last 3888
_journal_paper_doi 10.1021/om900191j
_journal_volume 28
_journal_year 2009
_chemical_formula_sum 'C13 H24 N2 O'
_chemical_formula_weight 224.34
_chemical_name_systematic ?
_space_group_IT_number 2
_symmetry_cell_setting triclinic
_symmetry_space_group_name_Hall '-P 1'
_symmetry_space_group_name_H-M 'P -1'
_atom_sites_solution_hydrogens geom
_atom_sites_solution_primary direct
_atom_sites_solution_secondary difmap
_audit_creation_method SHELXL-97
_cell_angle_alpha 68.623(4)
_cell_angle_beta 67.804(4)
_cell_angle_gamma 86.895(4)
_cell_formula_units_Z 6
_cell_length_a 12.432(4)
_cell_length_b 12.899(4)
_cell_length_c 14.097(4)
_cell_measurement_temperature 293(2)
_cell_volume 1939.9(10)
_computing_structure_refinement 'SHELXL-97 (Sheldrick, 1997)'
_computing_structure_solution 'SHELXS-97 (Sheldrick, 1990)'
_diffrn_ambient_temperature 293(2)
_diffrn_measured_fraction_theta_full 0.966
_diffrn_measured_fraction_theta_max 0.966
_diffrn_radiation_monochromator graphite
_diffrn_radiation_source 'fine-focus sealed tube'
_diffrn_radiation_type MoK\a
_diffrn_radiation_wavelength 0.71073
_diffrn_reflns_av_R_equivalents 0.1022
_diffrn_reflns_av_sigmaI/netI 0.2617
_diffrn_reflns_limit_h_max 16
_diffrn_reflns_limit_h_min -15
_diffrn_reflns_limit_k_max 16
_diffrn_reflns_limit_k_min -16
_diffrn_reflns_limit_l_max 18
_diffrn_reflns_limit_l_min -18
_diffrn_reflns_number 16856
_diffrn_reflns_theta_full 27.61
_diffrn_reflns_theta_max 27.61
_diffrn_reflns_theta_min 1.68
_exptl_absorpt_coefficient_mu 0.073
_exptl_crystal_density_diffrn 1.152
_exptl_crystal_density_method 'not measured'
_exptl_crystal_F_000 744
_refine_diff_density_max 0.649
_refine_diff_density_min -0.185
_refine_diff_density_rms 0.054
_refine_ls_extinction_coef 0.0000(6)
_refine_ls_extinction_expression Fc^*^=kFc[1+0.001xFc^2^\l^3^/sin(2\q)]^-1/4^
_refine_ls_extinction_method SHELXL
_refine_ls_goodness_of_fit_ref 0.813
_refine_ls_hydrogen_treatment mixed
_refine_ls_matrix_type full
_refine_ls_number_parameters 434
_refine_ls_number_reflns 8715
_refine_ls_number_restraints 0
_refine_ls_restrained_S_all 0.813
_refine_ls_R_factor_all 0.3912
_refine_ls_R_factor_gt 0.0843
_refine_ls_shift/su_max 3.710
_refine_ls_shift/su_mean 0.164
_refine_ls_structure_factor_coef Fsqd
_refine_ls_weighting_details 'calc w=1/[\s^2^(Fo^2^)+(0.0979P)^2^+0.0000P] where P=(Fo^2^+2Fc^2^)/3'
_refine_ls_weighting_scheme calc
_refine_ls_wR_factor_gt 0.1767
_refine_ls_wR_factor_ref 0.3222
_reflns_number_gt 1181
_reflns_number_total 8715
_reflns_threshold_expression >2sigma(I)
_cod_data_source_file om900191j_si_003.cif
_cod_data_source_block 080328a_0m_(13)
_cod_depositor_comments
;
The following automatic conversions were performed:

'_symmetry_cell_setting' value 'Triclinic' changed to 'triclinic'
according to /home/saulius/struct/CIF-dictionaries/cif_core.dic
dictionary named 'cif_core.dic' version 2.4.2 from 2011-04-26.

Automatic conversion script
Id: cif_fix_values 1715 2011-07-08 13:25:40Z adriana 
;
_cod_original_sg_symbol_H-M P-1
_cod_database_code 4069440

loop_
_symmetry_equiv_pos_as_xyz
'x, y, z'
'-x, -y, -z'

loop_
_atom_site_label
_atom_site_type_symbol
_atom_site_fract_x
_atom_site_fract_y
_atom_site_fract_z
_atom_site_U_iso_or_equiv
_atom_site_adp_type
_atom_site_occupancy
_atom_site_symmetry_multiplicity
_atom_site_calc_flag
_atom_site_refinement_flags
O1 O 0.4997(6) 0.7490(7) 0.0565(6) 0.043(2) Uani 1 1 d .
O2 O 0.5004(7) 0.7498(7) 0.3887(7) 0.049(3) Uani 1 1 d .
O3 O 0.5001(7) 0.7512(7) 0.7230(7) 0.049(2) Uani 1 1 d .
N1 N 0.5806(9) 0.7021(9) 0.1850(8) 0.051(3) Uani 1 1 d .
H1 H 0.5778 0.7088 0.2444 0.061 Uiso 1 1 calc R
N5 N 0.5816(8) 0.7057(8) 0.8510(8) 0.046(3) Uani 1 1 d .
H5 H 0.5815 0.7152 0.9084 0.056 Uiso 1 1 calc R
N3 N 0.5818(8) 0.7046(9) 0.5137(9) 0.058(3) Uani 1 1 d .
H3 H 0.5823 0.7160 0.5700 0.070 Uiso 1 1 calc R
C7 C 0.5008(12) 0.7503(11) 0.1436(10) 0.050(4) Uani 1 1 d .
C20 C 0.4997(8) 0.7491(10) 0.4788(10) 0.031(3) Uani 1 1 d .
C33 C 0.4995(9) 0.7521(10) 0.8126(10) 0.035(3) Uani 1 1 d .
C21 C 0.6704(9) 0.6398(10) 0.4708(10) 0.041(3) Uani 1 1 d .
H21 H 0.6699 0.6481 0.3991 0.050 Uiso 1 1 calc R
C1 C 0.6693(9) 0.6410(11) 0.1370(10) 0.038(3) Uani 1 1 d .
H1A H 0.6685 0.6517 0.0648 0.045 Uiso 1 1 calc R
C26 C 0.7919(10) 0.6828(10) 0.4477(12) 0.055(4) Uani 1 1 d .
H26A H 0.8090 0.7587 0.3938 0.066 Uiso 1 1 calc R
H26B H 0.7934 0.6854 0.5152 0.066 Uiso 1 1 calc R
C6 C 0.6442(10) 0.5151(11) 0.2063(11) 0.049(4) Uani 1 1 d .
H6A H 0.6327 0.5030 0.2817 0.058 Uiso 1 1 calc R
H6B H 0.5726 0.4874 0.2073 0.058 Uiso 1 1 calc R
C2 C 0.7886(11) 0.6821(10) 0.1178(11) 0.053(4) Uani 1 1 d .
H2A H 0.7888 0.6802 0.1872 0.064 Uiso 1 1 calc R
H2B H 0.8057 0.7595 0.0670 0.064 Uiso 1 1 calc R
N2 N 0.4194(9) 0.7943(9) 0.2072(7) 0.053(3) Uani 1 1 d .
H2 H 0.4199 0.7833 0.2710 0.063 Uiso 1 1 calc R
C32 C 0.7913(9) 0.6857(11) 0.7833(11) 0.055(4) Uani 1 1 d .
H32A H 0.8076 0.7626 0.7313 0.066 Uiso 1 1 calc R
H32B H 0.7918 0.6851 0.8521 0.066 Uiso 1 1 calc R
C31 C 0.6723(10) 0.6400(10) 0.8029(9) 0.037(3) Uani 1 1 d .
H31 H 0.6716 0.6495 0.7309 0.044 Uiso 1 1 calc R
N4 N 0.4174(8) 0.7962(9) 0.5423(9) 0.051(3) Uani 1 1 d .
H4 H 0.4182 0.7876 0.6054 0.061 Uiso 1 1 calc R
N6 N 0.4189(8) 0.7979(9) 0.8719(9) 0.056(3) Uani 1 1 d .
H6 H 0.4202 0.7896 0.9348 0.068 Uiso 1 1 calc R
C14 C 0.3287(10) 0.8596(11) 0.5107(10) 0.042(3) Uani 1 1 d .
H14 H 0.3301 0.8491 0.4448 0.051 Uiso 1 1 calc R
C34 C 0.3300(10) 0.8593(11) 0.8447(10) 0.040(3) Uani 1 1 d .
H34 H 0.3303 0.8503 0.7786 0.048 Uiso 1 1 calc R
C8 C 0.3295(9) 0.8596(9) 0.1776(10) 0.035(3) Uani 1 1 d .
H8 H 0.3304 0.8505 0.1112 0.042 Uiso 1 1 calc R
C35 C 0.2116(11) 0.8175(11) 0.9315(11) 0.053(4) Uani 1 1 d .
H35A H 0.2113 0.8184 1.0001 0.064 Uiso 1 1 calc R
H35B H 0.1952 0.7403 0.9426 0.064 Uiso 1 1 calc R
C19 C 0.2098(11) 0.8170(11) 0.5981(12) 0.056(4) Uani 1 1 d .
H19A H 0.2094 0.8163 0.6673 0.067 Uiso 1 1 calc R
H19B H 0.1923 0.7406 0.6079 0.067 Uiso 1 1 calc R
C13 C 0.2078(9) 0.8144(10) 0.2668(11) 0.052(4) Uani 1 1 d .
H13A H 0.1911 0.7380 0.2759 0.062 Uiso 1 1 calc R
H13B H 0.2064 0.8134 0.3364 0.062 Uiso 1 1 calc R
C39 C 0.3519(10) 0.9814(11) 0.8162(11) 0.051(4) Uani 1 1 d .
H39A H 0.4254 1.0092 0.7534 0.061 Uiso 1 1 calc R
H39B H 0.3601 0.9922 0.8779 0.061 Uiso 1 1 calc R
C15 C 0.3542(10) 0.9807(10) 0.4805(10) 0.046(4) Uani 1 1 d .
H15A H 0.4279 1.0065 0.4175 0.055 Uiso 1 1 calc R
H15B H 0.3633 0.9919 0.5415 0.055 Uiso 1 1 calc R
C9 C 0.3592(10) 0.9878(10) 0.1452(10) 0.051(4) Uani 1 1 d .
H9A H 0.3679 0.9999 0.2061 0.061 Uiso 1 1 calc R
H9B H 0.4325 1.0138 0.0818 0.061 Uiso 1 1 calc R
C10 C 0.2620(10) 1.0544(11) 0.1175(12) 0.056(4) Uani 1 1 d .
H10A H 0.2768 1.1317 0.1070 0.068 Uiso 1 1 calc R
H10B H 0.2632 1.0532 0.0487 0.068 Uiso 1 1 calc R
C16 C 0.2613(10) 1.0514(10) 0.4523(10) 0.053(4) Uani 1 1 d .
H16A H 0.2608 1.0509 0.3838 0.064 Uiso 1 1 calc R
H16B H 0.2797 1.1281 0.4413 0.064 Uiso 1 1 calc R
C38 C 0.2581(12) 1.0497(11) 0.7893(13) 0.063(4) Uani 1 1 d .
H38A H 0.2749 1.1263 0.7796 0.076 Uiso 1 1 calc R
H38B H 0.2591 1.0501 0.7200 0.076 Uiso 1 1 calc R
C17 C 0.1404(11) 1.0078(12) 0.5437(11) 0.061(4) Uani 1 1 d .
H17A H 0.1365 1.0203 0.6087 0.073 Uiso 1 1 calc R
H17B H 0.0817 1.0484 0.5194 0.073 Uiso 1 1 calc R
C11 C 0.1418(10) 1.0078(10) 0.2077(11) 0.050(4) Uani 1 1 d .
H11A H 0.0832 1.0476 0.1826 0.060 Uiso 1 1 calc R
H11B H 0.1363 1.0214 0.2725 0.060 Uiso 1 1 calc R
C37 C 0.1397(10) 1.0062(10) 0.8765(11) 0.051(4) Uani 1 1 d .
H37A H 0.0819 1.0468 0.8506 0.062 Uiso 1 1 calc R
H37B H 0.1338 1.0192 0.9417 0.062 Uiso 1 1 calc R
C4 C 0.8591(10) 0.4938(10) 0.1415(11) 0.053(4) Uani 1 1 d .
H4A H 0.9167 0.4529 0.1045 0.063 Uiso 1 1 calc R
H4B H 0.8651 0.4814 0.2114 0.063 Uiso 1 1 calc R
C29 C 0.7380(10) 0.4493(11) 0.8275(11) 0.054(4) Uani 1 1 d .
H29A H 0.7364 0.4512 0.7586 0.065 Uiso 1 1 calc R
H29B H 0.7212 0.3721 0.8785 0.065 Uiso 1 1 calc R
C28 C 0.8578(10) 0.4921(10) 0.8071(11) 0.050(4) Uani 1 1 d .
H28A H 0.9154 0.4521 0.7688 0.060 Uiso 1 1 calc R
H28B H 0.8639 0.4775 0.8774 0.060 Uiso 1 1 calc R
C5 C 0.7408(12) 0.4508(10) 0.1624(12) 0.061(4) Uani 1 1 d .
H5A H 0.7250 0.3740 0.2145 0.073 Uiso 1 1 calc R
H5B H 0.7406 0.4502 0.0939 0.073 Uiso 1 1 calc R
C36 C 0.1138(11) 0.8839(12) 0.9064(12) 0.061(4) Uani 1 1 d .
H36A H 0.1039 0.8723 0.8458 0.073 Uiso 1 1 calc R
H36B H 0.0413 0.8567 0.9706 0.073 Uiso 1 1 calc R
C18 C 0.1162(10) 0.8858(11) 0.5720(12) 0.059(4) Uani 1 1 d .
H18A H 0.1072 0.8755 0.5105 0.071 Uiso 1 1 calc R
H18B H 0.0428 0.8584 0.6352 0.071 Uiso 1 1 calc R
C12 C 0.1151(10) 0.8827(10) 0.2398(12) 0.058(4) Uani 1 1 d .
H12A H 0.0418 0.8570 0.3033 0.069 Uiso 1 1 calc R
H12B H 0.1053 0.8707 0.1794 0.069 Uiso 1 1 calc R
C3 C 0.8843(10) 0.6157(10) 0.0720(11) 0.054(4) Uani 1 1 d .
H3A H 0.8928 0.6266 -0.0024 0.064 Uiso 1 1 calc R
H3B H 0.9576 0.6431 0.0682 0.064 Uiso 1 1 calc R
C30 C 0.6463(9) 0.5161(10) 0.8734(10) 0.046(4) Uani 1 1 d .
H30A H 0.6398 0.5050 0.9472 0.055 Uiso 1 1 calc R
H30B H 0.5719 0.4896 0.8788 0.055 Uiso 1 1 calc R
C27 C 0.8844(11) 0.6175(11) 0.7386(12) 0.065(5) Uani 1 1 d .
H27A H 0.9579 0.6430 0.7359 0.078 Uiso 1 1 calc R
H27B H 0.8937 0.6301 0.6636 0.078 Uiso 1 1 calc R
C24 C 0.8590(11) 0.4900(11) 0.4766(11) 0.060(4) Uani 1 1 d .
H24A H 0.9181 0.4487 0.4416 0.072 Uiso 1 1 calc R
H24B H 0.8616 0.4778 0.5477 0.072 Uiso 1 1 calc R
C22 C 0.6456(10) 0.5181(10) 0.5385(11) 0.051(4) Uani 1 1 d .
H22A H 0.5714 0.4923 0.5428 0.061 Uiso 1 1 calc R
H22B H 0.6374 0.5069 0.6128 0.061 Uiso 1 1 calc R
C25 C 0.8870(10) 0.6140(11) 0.4055(11) 0.061(4) Uani 1 1 d .
H25A H 0.9596 0.6402 0.4038 0.073 Uiso 1 1 calc R
H25B H 0.8980 0.6246 0.3306 0.073 Uiso 1 1 calc R
C23 C 0.7400(11) 0.4452(11) 0.4940(12) 0.058(4) Uani 1 1 d .
H23A H 0.7219 0.3685 0.5464 0.070 Uiso 1 1 calc R
H23B H 0.7406 0.4461 0.4248 0.070 Uiso 1 1 calc R

loop_
_atom_site_aniso_label
_atom_site_aniso_U_11
_atom_site_aniso_U_22
_atom_site_aniso_U_33
_atom_site_aniso_U_23
_atom_site_aniso_U_13
_atom_site_aniso_U_12
O1 0.050(5) 0.057(6) 0.032(5) -0.021(5) -0.027(5) 0.029(4)
O2 0.061(6) 0.070(7) 0.037(6) -0.032(5) -0.032(5) 0.028(5)
O3 0.049(5) 0.071(7) 0.041(6) -0.036(5) -0.020(5) 0.017(5)
N1 0.059(7) 0.085(9) 0.030(6) -0.033(6) -0.033(6) 0.040(6)
N5 0.045(6) 0.078(9) 0.044(7) -0.044(7) -0.029(6) 0.038(6)
N3 0.053(7) 0.068(9) 0.062(9) -0.037(7) -0.024(7) 0.041(6)
C7 0.079(9) 0.053(9) 0.015(6) -0.009(7) -0.016(7) -0.020(7)
C20 0.015(5) 0.040(7) 0.044(8) -0.016(7) -0.021(6) 0.020(5)
C33 0.026(6) 0.035(8) 0.043(9) -0.018(7) -0.012(7) 0.017(6)
C21 0.034(7) 0.057(10) 0.035(8) -0.023(8) -0.012(7) 0.019(7)
C1 0.030(7) 0.060(10) 0.032(8) -0.028(8) -0.016(7) 0.030(7)
C26 0.043(8) 0.047(9) 0.070(11) -0.014(8) -0.023(8) -0.001(7)
C6 0.040(8) 0.062(10) 0.052(10) -0.021(8) -0.028(8) 0.017(7)
C2 0.070(9) 0.030(8) 0.053(10) -0.009(7) -0.025(8) 0.018(7)
N2 0.077(8) 0.087(9) 0.024(6) -0.039(6) -0.039(6) 0.042(7)
C32 0.028(7) 0.067(11) 0.063(11) -0.028(9) -0.010(8) 0.016(7)
C31 0.048(7) 0.039(9) 0.028(7) -0.013(7) -0.022(6) 0.019(7)
N4 0.050(7) 0.071(9) 0.046(8) -0.033(7) -0.025(6) 0.037(6)
N6 0.044(7) 0.077(9) 0.058(8) -0.038(8) -0.022(6) 0.038(7)
C14 0.036(7) 0.059(10) 0.040(8) -0.028(8) -0.015(7) 0.017(7)
C34 0.043(8) 0.054(10) 0.028(8) -0.021(7) -0.015(7) 0.014(7)
C8 0.043(7) 0.040(8) 0.047(8) -0.022(7) -0.040(7) 0.031(6)
C35 0.059(9) 0.056(10) 0.052(10) -0.023(8) -0.027(8) 0.015(8)
C19 0.049(9) 0.046(10) 0.066(12) -0.017(9) -0.018(9) 0.009(7)
C13 0.030(7) 0.035(9) 0.080(12) -0.016(8) -0.016(8) 0.012(6)
C39 0.022(6) 0.069(11) 0.053(10) -0.020(9) -0.009(7) -0.002(7)
C15 0.037(7) 0.058(10) 0.038(9) -0.018(8) -0.009(7) 0.001(7)
C9 0.059(8) 0.046(9) 0.043(9) -0.015(7) -0.020(7) 0.030(7)
C10 0.045(8) 0.050(10) 0.067(11) -0.015(9) -0.023(8) 0.021(7)
C16 0.059(9) 0.038(9) 0.043(9) 0.003(7) -0.016(8) -0.001(7)
C38 0.072(10) 0.050(10) 0.094(13) -0.040(9) -0.052(10) 0.033(8)
C17 0.050(9) 0.077(12) 0.053(10) -0.028(9) -0.015(8) 0.024(8)
C11 0.045(8) 0.044(9) 0.070(11) -0.023(8) -0.032(8) 0.025(7)
C37 0.040(8) 0.065(10) 0.077(11) -0.043(9) -0.040(8) 0.039(8)
C4 0.045(8) 0.058(10) 0.053(10) -0.023(9) -0.018(8) 0.031(8)
C29 0.053(9) 0.051(10) 0.060(11) -0.026(9) -0.018(8) 0.009(7)
C28 0.038(7) 0.061(10) 0.055(10) -0.024(8) -0.024(7) 0.032(7)
C5 0.067(10) 0.032(8) 0.083(12) -0.019(8) -0.032(9) 0.021(7)
C36 0.047(8) 0.074(12) 0.070(12) -0.040(10) -0.021(8) 0.026(8)
C18 0.035(8) 0.060(11) 0.079(12) -0.026(10) -0.019(8) 0.009(8)
C12 0.039(8) 0.048(10) 0.090(13) -0.025(9) -0.030(9) 0.010(7)
C3 0.034(7) 0.044(9) 0.063(11) -0.009(8) -0.011(8) 0.013(7)
C30 0.032(7) 0.055(10) 0.049(9) -0.025(8) -0.010(7) 0.008(7)
C27 0.043(8) 0.074(12) 0.066(12) -0.020(10) -0.017(9) 0.021(8)
C24 0.064(10) 0.059(11) 0.057(11) -0.028(9) -0.021(9) 0.025(8)
C22 0.040(8) 0.046(9) 0.059(11) -0.021(8) -0.011(8) 0.005(7)
C25 0.034(7) 0.082(12) 0.070(12) -0.039(10) -0.015(8) 0.022(8)
C23 0.065(10) 0.055(10) 0.067(11) -0.030(9) -0.032(9) 0.022(8)

loop_
_atom_type_symbol
_atom_type_description
_atom_type_scat_dispersion_real
_atom_type_scat_dispersion_imag
_atom_type_scat_source
C C 0.0033 0.0016 'International Tables Vol C Tables 4.2.6.8 and 6.1.1.4'
H H 0.0000 0.0000 'International Tables Vol C Tables 4.2.6.8 and 6.1.1.4'
N N 0.0061 0.0033 'International Tables Vol C Tables 4.2.6.8 and 6.1.1.4'
O O 0.0106 0.0060 'International Tables Vol C Tables 4.2.6.8 and 6.1.1.4'

loop_
_geom_angle_atom_site_label_1
_geom_angle_atom_site_label_2
_geom_angle_atom_site_label_3
_geom_angle
C7 N1 C1 124.4(10)
C33 N5 C31 125.6(9)
C20 N3 C21 128.8(11)
O1 C7 N2 122.7(12)
O1 C7 N1 123.0(12)
N2 C7 N1 114.3(9)
O2 C20 N3 120.5(11)
O2 C20 N4 122.5(8)
N3 C20 N4 117.0(11)
O3 C33 N6 121.5(10)
O3 C33 N5 121.2(10)
N6 C33 N5 117.3(11)
N3 C21 C22 113.2(11)
N3 C21 C26 113.4(10)
C22 C21 C26 111.6(10)
N1 C1 C2 112.8(10)
N1 C1 C6 111.4(11)
C2 C1 C6 110.4(9)
C25 C26 C21 114.6(10)
C5 C6 C1 112.2(11)
C1 C2 C3 114.3(10)
C7 N2 C8 125.3(9)
C27 C32 C31 111.1(11)
N5 C31 C32 110.1(10)
N5 C31 C30 111.7(10)
C32 C31 C30 112.3(9)
C20 N4 C14 124.4(10)
C33 N6 C34 127.7(11)
N4 C14 C15 111.5(10)
N4 C14 C19 111.5(11)
C15 C14 C19 111.6(11)
N6 C34 C35 113.3(11)
N6 C34 C39 112.6(11)
C35 C34 C39 109.7(10)
N2 C8 C13 111.7(10)
N2 C8 C9 111.3(9)
C13 C8 C9 113.4(9)
C34 C35 C36 114.8(12)
C14 C19 C18 113.1(12)
C12 C13 C8 112.4(11)
C34 C39 C38 114.4(10)
C14 C15 C16 114.2(10)
C10 C9 C8 110.4(10)
C11 C10 C9 112.3(11)
C15 C16 C17 111.4(10)
C37 C38 C39 112.7(12)
C18 C17 C16 110.4(11)
C10 C11 C12 113.4(10)
C38 C37 C36 112.1(11)
C5 C4 C3 111.5(10)
C30 C29 C28 112.3(10)
C29 C28 C27 112.0(10)
C4 C5 C6 115.3(11)
C37 C36 C35 111.5(11)
C17 C18 C19 113.7(11)
C13 C12 C11 113.5(10)
C4 C3 C2 111.7(11)
C29 C30 C31 112.3(11)
C32 C27 C28 113.3(12)
C23 C24 C25 112.4(11)
C21 C22 C23 114.6(11)
C26 C25 C24 112.4(12)
C24 C23 C22 110.0(10)

loop_
_geom_bond_atom_site_label_1
_geom_bond_atom_site_label_2
_geom_bond_distance
O1 C7 1.239(11)
O2 C20 1.264(12)
O3 C33 1.265(12)
N1 C7 1.348(14)
N1 C1 1.423(12)
N5 C33 1.345(12)
N5 C31 1.479(13)
N3 C20 1.313(12)
N3 C21 1.430(12)
C7 N2 1.332(15)
C20 N4 1.361(13)
C33 N6 1.309(13)
C21 C22 1.485(15)
C21 C26 1.511(14)
C1 C2 1.494(15)
C1 C6 1.536(16)
C26 C25 1.510(15)
C6 C5 1.489(15)
C2 C3 1.510(14)
N2 C8 1.459(12)
C32 C27 1.502(15)
C32 C31 1.509(14)
C31 C30 1.516(15)
N4 C14 1.446(13)
N6 C34 1.414(13)
C14 C15 1.479(15)
C14 C19 1.491(15)
C34 C35 1.482(16)
C34 C39 1.489(15)
C8 C13 1.529(15)
C8 C9 1.571(15)
C35 C36 1.525(15)
C19 C18 1.501(15)
C13 C12 1.492(14)
C39 C38 1.504(15)
C15 C16 1.514(15)
C9 C10 1.533(13)
C10 C11 1.522(17)
C16 C17 1.528(16)
C38 C37 1.488(17)
C17 C18 1.494(16)
C11 C12 1.527(15)
C37 C36 1.495(15)
C4 C5 1.483(15)
C4 C3 1.493(15)
C29 C30 1.485(14)
C29 C28 1.502(14)
C28 C27 1.528(16)
C24 C23 1.515(16)
C24 C25 1.520(16)
C22 C23 1.552(14)

loop_
_cod_related_entry_id
_cod_related_entry_database
_cod_related_entry_code
1 ChemSpider 4126
